data_2022482
loop_
_publ_author_name
'Pokhodylo, Nazariy T.'
'Slyvka, Yurii'
'Goreshnik, Evgeny'
'Lytvyn, Roman'

_publ_section_title
;
 Synthesis, crystal structure and Hirshfeld surface analysis of
 (4-methylphenyl)[1-(pentafluorophenyl)-5-(trifluoromethyl)-1H-1,2,3-triazol-4-yl]methanone
;
_journal_coeditor_code HB7985
_journal_issue 11
_journal_name_full 'Acta Crystallographica Section E Crystallographic Communications'
_journal_paper_doi 10.1107/S2056989021010070
_journal_volume 77
_journal_year 2021
_chemical_formula_iupac 'C17 H7 F8 N3 O'
_chemical_formula_moiety 'C17 H7 F8 N3 O'
_chemical_formula_sum 'C17 H7 F8 N3 O'
_chemical_formula_weight 421.26
_chemical_name_systematic
(4-Methylphenyl)[1-(pentafluorophenyl)-5-(trifluoromethyl)-1<i>H</i>-1,2,3-triazol-4-yl]methanone
_space_group_crystal_system orthorhombic
_space_group_IT_number 19
_space_group_name_Hall 'P 2ac 2ab'
_space_group_name_H-M_alt 'P 21 21 21'
_atom_sites_solution_hydrogens geom
_audit_creation_method
;
Olex2 1.3
(compiled 2020.11.12 svn.r5f609507 for OlexSys, GUI svn.r6272)
;
_cell_angle_alpha 90
_cell_angle_beta 90
_cell_angle_gamma 90
_cell_formula_units_Z 4
_cell_length_a 6.7605(6)
_cell_length_b 15.0650(10)
_cell_length_c 16.0849(9)
_cell_measurement_reflns_used 2646
_cell_measurement_temperature 150.00(12)
_cell_measurement_theta_max 72.2010
_cell_measurement_theta_min 3.9490
_cell_volume 1638.2(2)
_computing_cell_refinement
;
CrysAlisPro (Rigaku OD, 2021)
;
_computing_data_collection
;
CrysAlisPro (Rigaku OD, 2021)
;
_computing_data_reduction
;
CrysAlisPro (Rigaku OD, 2021)
;
_computing_molecular_graphics
;
<i>OLEX2</i> (Dolomanov et al., 2009)
;
_computing_publication_material
;
<i>OLEX2</i> (Dolomanov et al., 2009)
;
_computing_structure_refinement
;
<i>SHELXL2018/3</i> (Sheldrick, 2015b)
;
_computing_structure_solution
;
SHELXT  (Sheldrick, 2015a)
;
_diffrn_ambient_temperature 150.15
_diffrn_detector_area_resol_mean 10.6426
_diffrn_measured_fraction_theta_full 0.998
_diffrn_measured_fraction_theta_max 0.990
_diffrn_measurement_device 'four-circle diffractometer'
_diffrn_measurement_device_type 'New Gemini, Dual, Cu at home/near, Atlas'
_diffrn_measurement_method '\w scans'
_diffrn_radiation_type CuK\a
_diffrn_radiation_wavelength 1.54184
_diffrn_reflns_av_R_equivalents 0.0876
_diffrn_reflns_av_unetI/netI 0.0646
_diffrn_reflns_limit_h_max 8
_diffrn_reflns_limit_h_min -7
_diffrn_reflns_limit_k_max 18
_diffrn_reflns_limit_k_min -18
_diffrn_reflns_limit_l_max 19
_diffrn_reflns_limit_l_min -19
_diffrn_reflns_number 15249
_diffrn_reflns_theta_full 67.684
_diffrn_reflns_theta_max 72.317
_diffrn_reflns_theta_min 4.020
_exptl_absorpt_coefficient_mu 1.548
_exptl_absorpt_correction_T_max 0.678
_exptl_absorpt_correction_T_min 0.320
_exptl_absorpt_correction_type analytical
_exptl_absorpt_process_details
;
(CrysalisPro; Rigaku OD, 2021)
;
_exptl_crystal_colour colourless
_exptl_crystal_density_diffrn 1.708
_exptl_crystal_description irregular
_exptl_crystal_F_000 840
_exptl_crystal_size_max 0.432
_exptl_crystal_size_mid 0.124
_exptl_crystal_size_min 0.079
_refine_diff_density_max 0.179
_refine_diff_density_min -0.178
_refine_ls_abs_structure_details
;
 Refined as an inversion twin.
;
_refine_ls_abs_structure_Flack 0.2(3)
_refine_ls_extinction_method none
_refine_ls_goodness_of_fit_ref 1.032
_refine_ls_hydrogen_treatment constr
_refine_ls_matrix_type full
_refine_ls_number_parameters 264
_refine_ls_number_reflns 3187
_refine_ls_number_restraints 0
_refine_ls_restrained_S_all 1.032
_refine_ls_R_factor_all 0.0778
_refine_ls_R_factor_gt 0.0469
_refine_ls_shift/su_max 0.000
_refine_ls_shift/su_mean 0.000
_refine_ls_structure_factor_coef Fsqd
_refine_ls_weighting_details 'w=1/[\s^2^(Fo^2^)+(0.0310P)^2^+0.1487P] where P=(Fo^2^+2Fc^2^)/3'
_refine_ls_weighting_scheme calc
_refine_ls_wR_factor_gt 0.0920
_refine_ls_wR_factor_ref 0.1088
_reflns_number_gt 2311
_reflns_number_total 3187
_reflns_threshold_expression 'I > 2\s(I)'
_cod_data_source_file hb7985sup1.cif
_cod_data_source_block I
_cod_database_code 2022482
_shelx_space_group_comment
;
The symmetry employed for this shelxl refinement is uniquely defined
by the following loop, which should always be used as a source of
symmetry information in preference to the above space-group names.
They are only intended as comments.
;

loop_
_space_group_symop_operation_xyz
'x, y, z'
'-x+1/2, -y, z+1/2'
'-x, y+1/2, -z+1/2'
'x+1/2, -y+1/2, -z'

loop_
_atom_site_type_symbol
_atom_site_label
_atom_site_fract_x
_atom_site_fract_y
_atom_site_fract_z
_atom_site_U_iso_or_equiv
_atom_site_adp_type
_atom_site_calc_flag
_atom_site_occupancy
_atom_site_disorder_assembly
_atom_site_disorder_group
F F1 0.0932(5) 0.4231(2) 0.51007(19) 0.0563(9) Uani d 1 . .
F F2 0.2755(6) 0.52826(18) 0.4634(2) 0.0575(10) Uani d 1 . .
F F3 0.1757(5) 0.42585(19) 0.38129(17) 0.0456(8) Uani d 1 . .
F F4 0.5987(6) 0.50612(18) 0.33789(17) 0.0565(9) Uani d 1 . .
F F5 0.6160(6) 0.5157(2) 0.16979(18) 0.0609(10) Uani d 1 . .
F F6 0.5614(6) 0.3674(3) 0.07762(16) 0.0612(10) Uani d 1 . .
F F7 0.4985(6) 0.2089(2) 0.15264(18) 0.0566(9) Uani d 1 . .
F F8 0.4847(5) 0.19857(17) 0.32018(16) 0.0456(8) Uani d 1 . .
O O1 0.3633(7) 0.4664(2) 0.6435(2) 0.0496(10) Uani d 1 . .
N N1 0.5368(7) 0.3474(2) 0.4207(2) 0.0351(10) Uani d 1 . .
N N2 0.6809(7) 0.2985(3) 0.4582(2) 0.0418(11) Uani d 1 . .
N N3 0.6565(8) 0.3072(3) 0.5387(2) 0.0410(10) Uani d 1 . .
C C1 0.5367(8) 0.3525(3) 0.3316(3) 0.0339(11) Uani d 1 . .
C C2 0.5726(8) 0.4330(3) 0.2930(3) 0.0396(12) Uani d 1 . .
C C3 0.5793(9) 0.4382(4) 0.2066(3) 0.0451(13) Uani d 1 . .
C C4 0.5531(9) 0.3623(4) 0.1611(3) 0.0430(13) Uani d 1 . .
C C5 0.5215(9) 0.2822(3) 0.1983(3) 0.0405(12) Uani d 1 . .
C C6 0.5130(8) 0.2771(3) 0.2847(3) 0.0357(11) Uani d 1 . .
C C7 0.4210(8) 0.3878(3) 0.4781(3) 0.0319(11) Uani d 1 . .
C C8 0.4981(8) 0.3615(3) 0.5531(3) 0.0337(11) Uani d 1 . .
C C9 0.4375(9) 0.3934(3) 0.6379(3) 0.0385(13) Uani d 1 . .
C C10 0.4732(8) 0.3363(3) 0.7117(3) 0.0345(11) Uani d 1 . .
C C11 0.5049(8) 0.2451(3) 0.7063(3) 0.0340(10) Uani d 1 . .
H H11 0.509418 0.217046 0.653465 0.041 Uiso calc 1 . .
C C12 0.5297(8) 0.1955(3) 0.7776(3) 0.0360(11) Uani d 1 . .
H H12 0.549256 0.133197 0.773331 0.043 Uiso calc 1 . .
C C13 0.5267(8) 0.2352(3) 0.8560(3) 0.0374(12) Uani d 1 . .
C C14 0.4964(10) 0.3264(3) 0.8609(3) 0.0454(14) Uani d 1 . .
H H14 0.494442 0.354584 0.913774 0.054 Uiso calc 1 . .
C C15 0.4693(9) 0.3765(3) 0.7897(3) 0.0438(14) Uani d 1 . .
H H15 0.447771 0.438645 0.794080 0.053 Uiso calc 1 . .
C C16 0.5547(10) 0.1808(3) 0.9339(3) 0.0493(16) Uani d 1 . .
H H16A 0.562191 0.117776 0.919256 0.074 Uiso calc 1 . .
H H16B 0.442677 0.190607 0.971434 0.074 Uiso calc 1 . .
H H16C 0.677506 0.198827 0.961531 0.074 Uiso calc 1 . .
C C17 0.2417(9) 0.4415(3) 0.4588(3) 0.0405(12) Uani d 1 . .

loop_
_atom_site_aniso_label
_atom_site_aniso_U_11
_atom_site_aniso_U_22
_atom_site_aniso_U_33
_atom_site_aniso_U_12
_atom_site_aniso_U_13
_atom_site_aniso_U_23
F1 0.045(2) 0.0728(19) 0.0511(16) 0.0166(18) 0.0065(16) 0.0039(15)
F2 0.077(3) 0.0330(13) 0.0620(18) 0.0102(16) -0.0228(18) -0.0058(14)
F3 0.049(2) 0.0459(15) 0.0416(14) 0.0086(15) -0.0134(14) -0.0077(12)
F4 0.084(3) 0.0395(15) 0.0464(15) -0.0048(17) 0.0019(16) 0.0027(13)
F5 0.073(3) 0.0606(18) 0.0492(16) -0.001(2) 0.0050(17) 0.0228(15)
F6 0.061(3) 0.094(2) 0.0285(13) 0.005(2) -0.0016(15) 0.0040(14)
F7 0.058(2) 0.0650(18) 0.0470(15) -0.001(2) -0.0009(17) -0.0199(14)
F8 0.050(2) 0.0372(13) 0.0497(15) -0.0019(16) 0.0064(15) -0.0027(11)
O1 0.072(3) 0.0354(17) 0.0412(18) 0.0107(19) 0.0010(19) 0.0006(14)
N1 0.040(3) 0.0344(18) 0.0312(17) 0.005(2) -0.0025(19) 0.0008(15)
N2 0.042(3) 0.049(2) 0.0345(19) 0.008(2) 0.0005(19) 0.0094(19)
N3 0.042(3) 0.050(2) 0.0316(19) 0.004(2) 0.0010(19) 0.0040(17)
C1 0.031(3) 0.041(2) 0.030(2) 0.004(2) -0.002(2) 0.0003(18)
C2 0.042(3) 0.038(2) 0.039(2) 0.004(3) -0.001(2) 0.000(2)
C3 0.046(3) 0.053(3) 0.037(2) 0.001(3) 0.003(2) 0.016(2)
C4 0.037(4) 0.067(3) 0.026(2) 0.008(3) 0.002(2) 0.002(2)
C5 0.030(3) 0.053(3) 0.038(2) 0.002(3) -0.003(2) -0.008(2)
C6 0.026(3) 0.039(2) 0.041(2) 0.002(2) 0.002(2) 0.0021(19)
C7 0.037(3) 0.0276(19) 0.031(2) -0.002(2) 0.000(2) 0.0012(17)
C8 0.032(3) 0.034(2) 0.035(2) -0.002(2) 0.000(2) 0.0018(17)
C9 0.046(4) 0.037(2) 0.032(2) 0.002(2) -0.003(2) 0.0021(19)
C10 0.036(3) 0.039(2) 0.0285(19) 0.001(2) 0.000(2) 0.0009(17)
C11 0.030(3) 0.039(2) 0.033(2) 0.002(2) 0.000(2) -0.0025(17)
C12 0.034(3) 0.038(2) 0.036(2) 0.003(2) 0.001(2) 0.0006(18)
C13 0.035(3) 0.045(2) 0.032(2) 0.009(2) -0.004(2) 0.0030(18)
C14 0.058(4) 0.047(3) 0.031(2) 0.011(3) -0.001(3) -0.0058(19)
C15 0.049(4) 0.045(3) 0.037(2) 0.012(3) -0.007(3) -0.005(2)
C16 0.061(5) 0.052(3) 0.036(2) 0.014(3) -0.001(3) 0.005(2)
C17 0.050(4) 0.038(2) 0.034(2) 0.007(3) -0.006(2) -0.004(2)

loop_
_atom_type_symbol
_atom_type_description
_atom_type_scat_dispersion_real
_atom_type_scat_dispersion_imag
_atom_type_scat_source
C C 0.0181 0.0091 'International Tables Vol C Tables 4.2.6.8 and 6.1.1.4'
H H 0.0000 0.0000 'International Tables Vol C Tables 4.2.6.8 and 6.1.1.4'
F F 0.0727 0.0534 'International Tables Vol C Tables 4.2.6.8 and 6.1.1.4'
N N 0.0311 0.0180 'International Tables Vol C Tables 4.2.6.8 and 6.1.1.4'
O O 0.0492 0.0322 'International Tables Vol C Tables 4.2.6.8 and 6.1.1.4'

loop_
_exptl_crystal_face_index_h
_exptl_crystal_face_index_k
_exptl_crystal_face_index_l
_exptl_crystal_face_perp_dist
0 -1 -10 0.0480
4 2 0 0.1999
-4 -2 -1 0.2089
0 10 -1 0.0324
0 -10 1 0.0646
0 5 9 0.0240
0 -5 -9 0.0459
0 -6 8 0.0535
-1 7 -8 0.0275

loop_
_geom_angle_atom_site_label_1
_geom_angle_atom_site_label_2
_geom_angle_atom_site_label_3
_geom_angle_site_symmetry_1
_geom_angle_site_symmetry_3
_geom_angle
_geom_angle_publ_flag
N2 N1 C1 . . 118.1(4) ?
C7 N1 N2 . . 110.8(4) ?
C7 N1 C1 . . 131.0(4) ?
N3 N2 N1 . . 107.1(4) ?
N2 N3 C8 . . 109.0(4) ?
C2 C1 N1 . . 119.6(4) ?
C6 C1 N1 . . 120.4(4) ?
C6 C1 C2 . . 119.9(4) ?
F4 C2 C1 . . 120.4(4) ?
F4 C2 C3 . . 119.4(5) ?
C1 C2 C3 . . 120.1(5) ?
F5 C3 C2 . . 119.9(5) ?
F5 C3 C4 . . 121.2(4) ?
C4 C3 C2 . . 118.9(5) ?
F6 C4 C3 . . 118.7(5) ?
F6 C4 C5 . . 119.7(5) ?
C5 C4 C3 . . 121.6(4) ?
F7 C5 C4 . . 120.6(4) ?
F7 C5 C6 . . 119.8(5) ?
C4 C5 C6 . . 119.6(5) ?
F8 C6 C1 . . 121.1(4) ?
F8 C6 C5 . . 119.0(4) ?
C1 C6 C5 . . 119.9(4) ?
N1 C7 C8 . . 104.5(4) ?
N1 C7 C17 . . 124.9(4) ?
C8 C7 C17 . . 130.4(4) ?
N3 C8 C7 . . 108.7(4) ?
N3 C8 C9 . . 123.9(4) ?
C7 C8 C9 . . 127.0(5) ?
O1 C9 C8 . . 118.0(4) ?
O1 C9 C10 . . 122.2(4) ?
C10 C9 C8 . . 119.7(4) ?
C11 C10 C9 . . 123.1(4) ?
C11 C10 C15 . . 119.1(4) ?
C15 C10 C9 . . 117.7(4) ?
C10 C11 H11 . . 119.9 ?
C12 C11 C10 . . 120.1(4) ?
C12 C11 H11 . . 119.9 ?
C11 C12 H12 . . 119.4 ?
C11 C12 C13 . . 121.1(4) ?
C13 C12 H12 . . 119.4 ?
C12 C13 C16 . . 121.0(4) ?
C14 C13 C12 . . 118.5(4) ?
C14 C13 C16 . . 120.5(4) ?
C13 C14 H14 . . 119.6 ?
C15 C14 C13 . . 120.7(4) ?
C15 C14 H14 . . 119.6 ?
C10 C15 H15 . . 119.8 ?
C14 C15 C10 . . 120.4(4) ?
C14 C15 H15 . . 119.8 ?
C13 C16 H16A . . 109.5 ?
C13 C16 H16B . . 109.5 ?
C13 C16 H16C . . 109.5 ?
H16A C16 H16B . . 109.5 ?
H16A C16 H16C . . 109.5 ?
H16B C16 H16C . . 109.5 ?
F1 C17 F2 . . 107.5(4) ?
F1 C17 F3 . . 106.8(5) ?
F1 C17 C7 . . 111.9(4) ?
F2 C17 F3 . . 106.3(4) ?
F2 C17 C7 . . 112.5(5) ?
F3 C17 C7 . . 111.6(4) ?

loop_
_geom_bond_atom_site_label_1
_geom_bond_atom_site_label_2
_geom_bond_site_symmetry_2
_geom_bond_distance
_geom_bond_publ_flag
F1 C17 . 1.328(7) ?
F2 C17 . 1.329(6) ?
F3 C17 . 1.345(6) ?
F4 C2 . 1.328(6) ?
F5 C3 . 1.332(6) ?
F6 C4 . 1.346(5) ?
F7 C5 . 1.336(6) ?
F8 C6 . 1.328(5) ?
O1 C9 . 1.213(6) ?
N1 N2 . 1.362(6) ?
N1 C1 . 1.435(5) ?
N1 C7 . 1.355(6) ?
N2 N3 . 1.313(6) ?
N3 C8 . 1.368(7) ?
C1 C2 . 1.384(7) ?
C1 C6 . 1.373(7) ?
C2 C3 . 1.393(7) ?
C3 C4 . 1.369(8) ?
C4 C5 . 1.363(8) ?
C5 C6 . 1.393(6) ?
C7 C8 . 1.373(6) ?
C7 C17 . 1.490(8) ?
C8 C9 . 1.502(6) ?
C9 C10 . 1.485(6) ?
C10 C11 . 1.393(6) ?
C10 C15 . 1.394(6) ?
C11 H11 . 0.9500 ?
C11 C12 . 1.380(6) ?
C12 H12 . 0.9500 ?
C12 C13 . 1.395(6) ?
C13 C14 . 1.392(7) ?
C13 C16 . 1.508(6) ?
C14 H14 . 0.9500 ?
C14 C15 . 1.384(7) ?
C15 H15 . 0.9500 ?
C16 H16A . 0.9800 ?
C16 H16B . 0.9800 ?
C16 H16C . 0.9800 ?

loop_
_geom_hbond_atom_site_label_D
_geom_hbond_atom_site_label_H
_geom_hbond_atom_site_label_A
_geom_hbond_site_symmetry_A
_geom_hbond_distance_DH
_geom_hbond_distance_HA
_geom_hbond_distance_DA
_geom_hbond_angle_DHA
_geom_hbond_publ_flag
C11 H11 F3 4_556 0.95 2.49 3.155(5) 127 yes
C15 H15 F3 2_565 0.95 2.61 3.463(6) 149 yes
C16 H16A F2 3_646 0.98 2.57 3.054(6) 111 yes
C16 H16A O1 3_646 0.98 2.54 3.505(6) 167 yes

loop_
_geom_torsion_atom_site_label_1
_geom_torsion_atom_site_label_2
_geom_torsion_atom_site_label_3
_geom_torsion_atom_site_label_4
_geom_torsion_site_symmetry_1
_geom_torsion_site_symmetry_2
_geom_torsion_site_symmetry_3
_geom_torsion_site_symmetry_4
_geom_torsion
_geom_torsion_publ_flag
F4 C2 C3 F5 . . . . 1.5(9) ?
F4 C2 C3 C4 . . . . 179.7(5) ?
F5 C3 C4 F6 . . . . -1.2(9) ?
F5 C3 C4 C5 . . . . 178.0(6) ?
F6 C4 C5 F7 . . . . -0.1(9) ?
F6 C4 C5 C6 . . . . 180.0(5) ?
F7 C5 C6 F8 . . . . 0.9(9) ?
F7 C5 C6 C1 . . . . -180.0(5) ?
O1 C9 C10 C11 . . . . 161.5(6) ?
O1 C9 C10 C15 . . . . -16.8(9) ?
N1 N2 N3 C8 . . . . -0.2(6) ?
N1 C1 C2 F4 . . . . -2.9(9) ?
N1 C1 C2 C3 . . . . 177.9(5) ?
N1 C1 C6 F8 . . . . 1.8(9) ?
N1 C1 C6 C5 . . . . -177.3(5) ?
N1 C7 C8 N3 . . . . 0.3(5) ?
N1 C7 C8 C9 . . . . 174.0(5) ?
N1 C7 C17 F1 . . . . 136.6(5) ?
N1 C7 C17 F2 . . . . -102.3(5) ?
N1 C7 C17 F3 . . . . 17.1(7) ?
N2 N1 C1 C2 . . . . -114.2(6) ?
N2 N1 C1 C6 . . . . 61.9(7) ?
N2 N1 C7 C8 . . . . -0.4(5) ?
N2 N1 C7 C17 . . . . -175.8(4) ?
N2 N3 C8 C7 . . . . -0.1(6) ?
N2 N3 C8 C9 . . . . -174.1(5) ?
N3 C8 C9 O1 . . . . 147.4(5) ?
N3 C8 C9 C10 . . . . -31.3(8) ?
C1 N1 N2 N3 . . . . 177.1(4) ?
C1 N1 C7 C8 . . . . -176.5(5) ?
C1 N1 C7 C17 . . . . 8.1(8) ?
C1 C2 C3 F5 . . . . -179.3(5) ?
C1 C2 C3 C4 . . . . -1.1(10) ?
C2 C1 C6 F8 . . . . 177.8(5) ?
C2 C1 C6 C5 . . . . -1.2(9) ?
C2 C3 C4 F6 . . . . -179.4(5) ?
C2 C3 C4 C5 . . . . -0.3(10) ?
C3 C4 C5 F7 . . . . -179.3(6) ?
C3 C4 C5 C6 . . . . 0.9(10) ?
C4 C5 C6 F8 . . . . -179.2(5) ?
C4 C5 C6 C1 . . . . -0.1(9) ?
C6 C1 C2 F4 . . . . -179.0(5) ?
C6 C1 C2 C3 . . . . 1.8(9) ?
C7 N1 N2 N3 . . . . 0.4(6) ?
C7 N1 C1 C2 . . . . 61.7(8) ?
C7 N1 C1 C6 . . . . -122.2(6) ?
C7 C8 C9 O1 . . . . -25.4(9) ?
C7 C8 C9 C10 . . . . 155.8(5) ?
C8 C7 C17 F1 . . . . -37.5(7) ?
C8 C7 C17 F2 . . . . 83.6(7) ?
C8 C7 C17 F3 . . . . -157.0(5) ?
C8 C9 C10 C11 . . . . -19.9(9) ?
C8 C9 C10 C15 . . . . 161.9(5) ?
C9 C10 C11 C12 . . . . -177.5(5) ?
C9 C10 C15 C14 . . . . 178.3(6) ?
C10 C11 C12 C13 . . . . -0.9(9) ?
C11 C10 C15 C14 . . . . 0.0(9) ?
C11 C12 C13 C14 . . . . 0.5(9) ?
C11 C12 C13 C16 . . . . -179.7(6) ?
C12 C13 C14 C15 . . . . 0.2(10) ?
C13 C14 C15 C10 . . . . -0.5(10) ?
C15 C10 C11 C12 . . . . 0.7(9) ?
C16 C13 C14 C15 . . . . -179.5(6) ?
C17 C7 C8 N3 . . . . 175.3(5) ?
C17 C7 C8 C9 . . . . -11.0(9) ?

loop_
_twin_individual_id
_twin_individual_mass_fraction_refined
1 0.8(3)
2 0.2(3)

_cod_database_fobs_code 2022482
